data_4323636
loop_
_publ_author_name
'Cendrine Patoux'
'Christophe Coudret'
'Jean-Pierre Launay'
'Christian Joachim'
'Andr\'e Gourdon'

_publ_contact_author
;
 J.P. Launay, CEMES, BP4347, 29 Rue J. Marvig, 31055, Toulouse (Fr)             
            
;
_publ_contact_author_email ' launay@cemes.fr '
_publ_contact_author_fax ' (33) 5 62 25 79 99 '
_publ_contact_author_phone ' (33) 5 62 25 78 32 '
_publ_section_title
;
 Topological Effects on Intramolecular Electron Transfer via Quantum
 Interference
;
_journal_name_full 'Inorganic Chemistry'
_journal_page_first 5037
_journal_page_last 5049
_journal_paper_doi 10.1021/ic970013m
_journal_volume 36
_journal_year 1997
_chemical_formula_moiety ' C54 H42 Fe4 N2 '
_chemical_formula_sum 'C54 H42 Fe4 N2'
_chemical_formula_weight 942.33
_space_group_IT_number 2
_symmetry_cell_setting triclinic
_symmetry_space_group_name_Hall '-P 1'
_symmetry_space_group_name_H-M 'P -1'
_atom_sites_solution_hydrogens geom
_atom_sites_solution_primary direct
_audit_creation_date 97-O5-20
_audit_creation_method CRYSTALS
_cell_angle_alpha 109.50(1)
_cell_angle_beta 90.77(1)
_cell_angle_gamma 113.37(1)
_cell_formula_units_Z 4.00
_cell_length_a 12.702(1)
_cell_length_b 13.389(1)
_cell_length_c 14.330(1)
_cell_measurement_reflns_used 25
_cell_measurement_temperature 293
_cell_measurement_theta_max 13
_cell_measurement_theta_min 12
_cell_volume 2078.6(4)
_computing_cell_refinement 'CAD-4 software (Enraf-Nonius, 1989)'
_computing_data_collection 'CAD-4 software (Enraf-Nonius, 1989)'
_computing_data_reduction
;
RC93 (Watkin, D.J., Prout, C.K., Lilley, P.M.deQ. 1994)
;
_computing_molecular_graphics
;
 CAMERON (Watkin, Prout & Pearce,  1996)
;
_computing_publication_material
;
CRYSTALS Issue 10 (Watkin, Prout, Carruthers & Betteridge, 1996)
;
_computing_structure_refinement
;
CRYSTALS Issue 10 (Watkin, Prout, Carruthers & Betteridge, 1996)
;
_computing_structure_solution 'SIR92 (Giacovazzo et al, 1992)'
_diffrn_ambient_temperature 24
_diffrn_measurement_device '  Enraf-nonius CAD4 '
_diffrn_measurement_method 2\q/\w
_diffrn_radiation_monochromator graphite
_diffrn_radiation_type 'Mo K\a'
_diffrn_radiation_wavelength 0.71069
_diffrn_reflns_av_R_equivalents 0.01
_diffrn_reflns_limit_h_max 13
_diffrn_reflns_limit_h_min -15
_diffrn_reflns_limit_k_max 15
_diffrn_reflns_limit_k_min 0
_diffrn_reflns_limit_l_max 16
_diffrn_reflns_limit_l_min -17
_diffrn_reflns_number 6358
_diffrn_reflns_theta_max 25.00
_diffrn_reflns_theta_min 2
_diffrn_standards_decay_% 5.91
_diffrn_standards_interval_time 3600
_diffrn_standards_number 2
_exptl_absorpt_coefficient_mu 1.41
_exptl_absorpt_correction_type none
_exptl_crystal_colour ' orange '
_exptl_crystal_density_diffrn 1.51
_exptl_crystal_description ' prism '
_exptl_crystal_F_000 970.45
_exptl_crystal_size_max 0.8
_exptl_crystal_size_mid 0.7
_exptl_crystal_size_min 0.3
_refine_diff_density_max 0.45
_refine_diff_density_min -0.79
_refine_ls_abs_structure_details ' from Flack enantiopole 0.000'
_refine_ls_extinction_method None
_refine_ls_goodness_of_fit_obs 0.6345
_refine_ls_hydrogen_treatment constr
_refine_ls_matrix_type full
_refine_ls_number_parameters 541
_refine_ls_number_reflns 4080
_refine_ls_R_factor_obs 0.0417
_refine_ls_shift/esd_max 0.126611
_refine_ls_structure_factor_coef F
_refine_ls_weighting_scheme unit
_refine_ls_wR_factor_obs 0.0470
_reflns_limit_h_max 15
_reflns_limit_h_min -15
_reflns_limit_k_max 14
_reflns_limit_k_min -15
_reflns_limit_l_max 17
_reflns_limit_l_min 0
_reflns_number_observed 4080
_reflns_number_total 5901
_reflns_observed_criterion >3.00\s(I)
_cod_data_source_file ic970013m_3.cif
_cod_data_source_block C54H42Fe4N2
_cod_original_cell_volume 2078(4)
_cod_original_sg_symbol_H-M 'P -1 '
_cod_original_formula_sum ' C54 H42 Fe4 N2 '
_cod_database_code 4323636

loop_
_symmetry_equiv_pos_as_xyz
x,y,z
-x,-y,-z

loop_
_atom_site_aniso_label
_atom_site_aniso_U_11
_atom_site_aniso_U_22
_atom_site_aniso_U_33
_atom_site_aniso_U_23
_atom_site_aniso_U_13
_atom_site_aniso_U_12
FE1 0.0525(6) 0.0397(5) 0.0338(5) 0.0117(4) 0.0070(4) 0.0221(5)
FE2 0.0430(6) 0.0474(6) 0.0565(6) 0.0265(5) 0.0199(5) 0.0317(5)
C10 0.039(4) 0.034(3) 0.028(3) 0.007(3) 0.007(3) 0.016(3)
C11 0.058(4) 0.039(4) 0.038(4) 0.012(3) 0.011(3) 0.024(3)
C12 0.057(5) 0.032(4) 0.057(5) 0.018(3) 0.007(4) 0.007(3)
C13 0.048(5) 0.060(5) 0.064(5) 0.031(4) 0.011(4) 0.006(4)
C14 0.038(4) 0.049(4) 0.053(4) 0.025(3) 0.007(3) 0.016(3)
C15 0.076(7) 0.085(7) 0.057(6) 0.007(5) -0.022(5) 0.014(6)
C16 0.111(8) 0.072(6) 0.047(5) 0.022(4) 0.012(5) 0.050(6)
C17 0.14(1) 0.113(9) 0.057(6) 0.025(6) 0.040(6) 0.073(8)
C18 0.24(2) 0.091(9) 0.062(7) -0.009(6) -0.012(9) 0.12(1)
C19 0.17(1) 0.057(7) 0.053(6) 0.008(5) -0.033(8) -0.011(8)
C20 0.043(4) 0.054(4) 0.044(4) 0.019(3) 0.011(3) 0.028(3)
C21 0.064(5) 0.080(6) 0.070(5) 0.043(5) 0.019(4) 0.051(5)
C22 0.053(5) 0.094(7) 0.067(5) 0.019(5) 0.007(4) 0.053(5)
C23 0.032(4) 0.065(5) 0.084(6) 0.017(5) 0.014(4) 0.020(4)
C24 0.040(4) 0.050(4) 0.066(5) 0.021(4) 0.016(4) 0.023(3)
C25 0.048(5) 0.051(5) 0.087(6) 0.017(4) 0.015(4) 0.025(4)
C26 0.075(6) 0.045(5) 0.104(7) 0.031(5) 0.038(5) 0.036(4)
C27 0.068(5) 0.056(5) 0.088(6) 0.027(5) 0.032(5) 0.041(4)
C28 0.064(5) 0.071(5) 0.060(5) 0.025(4) 0.025(4) 0.032(4)
C29 0.066(5) 0.062(5) 0.059(5) 0.018(4) 0.009(4) 0.039(4)
C100 0.038(3) 0.037(3) 0.025(3) 0.007(3) 0.001(3) 0.016(3)
C101 0.045(4) 0.037(3) 0.034(3) 0.013(3) 0.007(3) 0.023(3)
C102 0.041(4) 0.041(4) 0.030(3) 0.010(3) 0.002(3) 0.021(3)
C103 0.045(4) 0.045(4) 0.044(4) 0.020(3) 0.014(3) 0.024(3)
C104 0.041(4) 0.039(4) 0.040(4) 0.014(3) 0.006(3) 0.023(3)
C105 0.037(4) 0.040(4) 0.038(3) 0.012(3) 0.005(3) 0.019(3)
C106 0.041(4) 0.043(4) 0.054(4) 0.022(3) 0.014(3) 0.019(3)
N107 0.063(4) 0.064(4) 0.102(5) 0.048(4) 0.026(4) 0.042(4)
FE3 0.0386(5) 0.0311(5) 0.0593(6) 0.0195(5) 0.0067(5) 0.0106(4)
FE4 0.0420(5) 0.0446(5) 0.0475(6) 0.0241(5) 0.0181(4) 0.0279(5)
C30 0.045(4) 0.031(3) 0.043(4) 0.018(3) 0.002(3) 0.011(3)
C31 0.044(4) 0.042(4) 0.073(5) 0.025(4) 0.001(4) 0.018(3)
C32 0.050(5) 0.050(5) 0.080(6) 0.030(4) -0.021(4) 0.007(4)
C33 0.070(6) 0.049(5) 0.046(5) 0.004(4) -0.010(4) 0.000(4)
C34 0.061(5) 0.051(4) 0.041(4) 0.015(4) 0.009(4) 0.004(4)
C35 0.066(6) 0.070(6) 0.103(7) 0.059(6) -0.002(5) 0.019(5)
C36 0.13(1) 0.098(8) 0.093(8) 0.072(7) 0.048(7) 0.057(8)
C37 0.053(6) 0.093(8) 0.18(1) 0.105(9) 0.035(7) 0.021(6)
C38 0.082(7) 0.033(5) 0.15(1) 0.030(6) -0.015(7) 0.012(5)
C39 0.071(6) 0.047(5) 0.131(9) 0.029(6) 0.009(6) 0.034(5)
C40 0.037(3) 0.029(3) 0.041(4) 0.012(3) 0.007(3) 0.017(3)
C41 0.050(4) 0.044(4) 0.043(4) 0.011(3) 0.016(3) 0.026(3)
C42 0.052(4) 0.057(4) 0.061(5) 0.030(4) 0.031(4) 0.034(4)
C43 0.040(4) 0.054(4) 0.086(6) 0.038(4) 0.017(4) 0.028(4)
C44 0.039(4) 0.048(4) 0.046(4) 0.021(3) 0.005(3) 0.022(3)
C45 0.103(8) 0.089(7) 0.091(7) 0.042(6) -0.004(6) 0.063(7)
C46 0.053(6) 0.088(7) 0.17(1) 0.068(8) 0.037(7) 0.053(6)
C47 0.118(9) 0.103(8) 0.082(7) 0.046(6) 0.053(6) 0.093(7)
C48 0.090(7) 0.056(5) 0.081(6) 0.025(5) 0.022(5) 0.050(5)
C49 0.108(8) 0.070(6) 0.073(6) 0.050(5) 0.038(5) 0.060(6)
C200 0.037(4) 0.028(3) 0.045(4) 0.017(3) 0.004(3) 0.013(3)
C201 0.041(4) 0.033(3) 0.038(4) 0.015(3) 0.010(3) 0.017(3)
C202 0.036(4) 0.034(3) 0.041(4) 0.016(3) 0.005(3) 0.017(3)
C203 0.038(4) 0.042(4) 0.041(4) 0.014(3) 0.006(3) 0.016(3)
C204 0.037(4) 0.043(4) 0.036(4) 0.009(3) 0.005(3) 0.017(3)
C205 0.038(4) 0.047(4) 0.048(4) 0.022(3) 0.012(3) 0.019(3)
C206 0.033(4) 0.071(5) 0.047(4) 0.009(4) 0.009(3) 0.015(4)
N207 0.048(4) 0.126(7) 0.049(4) 0.006(4) 0.016(3) 0.017(4)

loop_
_atom_site_label
_atom_site_fract_x
_atom_site_fract_y
_atom_site_fract_z
_atom_site_U_iso_or_equiv
_atom_site_occupancy
_atom_site_thermal_displace_type
FE1 0.43406(8) 0.28856(8) 0.27276(7) 0.0409 1.0000 Uani
FE2 0.07507(8) 0.29891(8) 0.72726(7) 0.0393 1.0000 Uani
C10 0.4264(5) 0.3111(5) 0.4203(4) 0.0343 1.0000 Uani
C11 0.4040(6) 0.3969(6) 0.3956(5) 0.0433 1.0000 Uani
C12 0.5002(6) 0.4628(6) 0.3609(5) 0.0487 1.0000 Uani
C13 0.5833(7) 0.4191(7) 0.3641(6) 0.0575 1.0000 Uani
C14 0.5381(6) 0.3254(6) 0.3993(5) 0.0451 1.0000 Uani
C15 0.2893(9) 0.205(1) 0.1680(7) 0.0758 1.0000 Uani
C16 0.3792(9) 0.2756(8) 0.1340(6) 0.0679 1.0000 Uani
C17 0.469(1) 0.244(1) 0.1308(7) 0.0859 1.0000 Uani
C18 0.430(2) 0.147(1) 0.1633(8) 0.0807 1.0000 Uani
C19 0.321(1) 0.125(1) 0.1894(8) 0.0860 1.0000 Uani
C20 0.0849(6) 0.1855(6) 0.5927(5) 0.0433 1.0000 Uani
C21 0.0341(7) 0.2600(7) 0.5778(6) 0.0539 1.0000 Uani
C22 -0.0670(7) 0.2369(8) 0.6216(6) 0.0582 1.0000 Uani
C23 -0.0791(6) 0.1554(7) 0.6667(6) 0.0565 1.0000 Uani
C24 0.0144(6) 0.1224(6) 0.6485(6) 0.0492 1.0000 Uani
C25 0.2387(6) 0.4119(7) 0.8058(6) 0.0590 1.0000 Uani
C26 0.1767(7) 0.4754(6) 0.7939(7) 0.0611 1.0000 Uani
C27 0.0767(7) 0.4424(7) 0.8401(7) 0.0593 1.0000 Uani
C28 0.0767(7) 0.3587(7) 0.8783(6) 0.0619 1.0000 Uani
C29 0.1779(7) 0.3401(7) 0.8567(6) 0.0580 1.0000 Uani
C100 0.3515(5) 0.2302(5) 0.4649(4) 0.0341 1.0000 Uani
C101 0.2571(5) 0.2442(5) 0.5064(4) 0.0365 1.0000 Uani
C102 0.1877(5) 0.1725(5) 0.5522(4) 0.0363 1.0000 Uani
C103 0.2139(6) 0.0833(6) 0.5597(5) 0.0414 1.0000 Uani
C104 0.3076(5) 0.0680(5) 0.5184(5) 0.0378 1.0000 Uani
C105 0.3762(5) 0.1400(5) 0.4714(5) 0.0375 1.0000 Uani
C106 0.3365(6) -0.0232(6) 0.5274(5) 0.0433 1.0000 Uani
N107 0.3586(6) -0.0948(6) 0.5347(5) 0.0593 1.0000 Uani
FE3 0.10471(8) 0.87795(8) 0.84830(8) 0.0417 1.0000 Uani
FE4 -0.42065(8) 0.26671(8) 0.82965(7) 0.0375 1.0000 Uani
C30 0.0260(6) 0.7107(5) 0.8469(5) 0.0393 1.0000 Uani
C31 0.1440(6) 0.7411(6) 0.8296(6) 0.0488 1.0000 Uani
C32 0.2173(7) 0.8379(7) 0.9143(7) 0.0557 1.0000 Uani
C33 0.1497(7) 0.8714(7) 0.9821(6) 0.0600 1.0000 Uani
C34 0.0314(7) 0.7927(6) 0.9415(5) 0.0542 1.0000 Uani
C35 0.0102(8) 0.8946(8) 0.7444(8) 0.0664 1.0000 Uani
C36 0.117(1) 0.907(1) 0.7176(8) 0.0797 1.0000 Uani
C37 0.2026(8) 1.002(1) 0.796(1) 0.0716 1.0000 Uani
C38 0.1470(9) 1.0483(7) 0.8719(9) 0.0736 1.0000 Uani
C39 0.0279(8) 0.9816(7) 0.8392(8) 0.0697 1.0000 Uani
C40 -0.3816(5) 0.4105(5) 0.7939(5) 0.0344 1.0000 Uani
C41 -0.3946(6) 0.4361(6) 0.8964(5) 0.0432 1.0000 Uani
C42 -0.5088(6) 0.3612(6) 0.9013(6) 0.0458 1.0000 Uani
C43 -0.5663(6) 0.2897(6) 0.8010(6) 0.0481 1.0000 Uani
C44 -0.4889(6) 0.3175(6) 0.7353(5) 0.0416 1.0000 Uani
C45 -0.323(1) 0.2339(9) 0.9184(8) 0.0726 1.0000 Uani
C46 -0.2786(8) 0.2328(9) 0.827(1) 0.0685 1.0000 Uani
C47 -0.363(1) 0.148(1) 0.7470(7) 0.0665 1.0000 Uani
C48 -0.4598(8) 0.0924(7) 0.7856(7) 0.0639 1.0000 Uani
C49 -0.4337(9) 0.1444(8) 0.8887(7) 0.0589 1.0000 Uani
C200 -0.0784(5) 0.6120(5) 0.7787(5) 0.0348 1.0000 Uani
C201 -0.1781(5) 0.5607(5) 0.8156(4) 0.0359 1.0000 Uani
C202 -0.2766(5) 0.4642(5) 0.7532(5) 0.0354 1.0000 Uani
C203 -0.2729(5) 0.4189(6) 0.6517(5) 0.0410 1.0000 Uani
C204 -0.1736(5) 0.4709(6) 0.6142(5) 0.0402 1.0000 Uani
C205 -0.0769(5) 0.5672(6) 0.6771(5) 0.0418 1.0000 Uani
C206 -0.1708(6) 0.4247(7) 0.5094(6) 0.0507 1.0000 Uani
N207 -0.1658(6) 0.3898(7) 0.4259(5) 0.0710 1.0000 Uani
H11 0.3323 0.4079 0.4020 0.0600 1.0000 Uiso
H12 0.5077 0.5268 0.3388 0.0600 1.0000 Uiso
H13 0.6603 0.4486 0.3450 0.0600 1.0000 Uiso
H14 0.5780 0.2787 0.4075 0.0600 1.0000 Uiso
H15 0.2150 0.2109 0.1760 0.0600 1.0000 Uiso
H16 0.3788 0.3392 0.1149 0.0600 1.0000 Uiso
H17 0.5438 0.2792 0.1105 0.0600 1.0000 Uiso
H18 0.4743 0.1029 0.1667 0.0600 1.0000 Uiso
H19 0.2752 0.0659 0.2168 0.0600 1.0000 Uiso
H21 0.0644 0.3157 0.5439 0.0600 1.0000 Uiso
H22 -0.1211 0.2724 0.6208 0.0600 1.0000 Uiso
H23 -0.1408 0.1265 0.7041 0.0600 1.0000 Uiso
H24 0.0280 0.0660 0.6705 0.0600 1.0000 Uiso
H25 0.3122 0.4173 0.7823 0.0600 1.0000 Uiso
H26 0.1985 0.5316 0.7600 0.0600 1.0000 Uiso
H27 0.0178 0.4730 0.8446 0.0600 1.0000 Uiso
H28 0.0176 0.3199 0.9134 0.0600 1.0000 Uiso
H29 0.2009 0.2862 0.8746 0.0600 1.0000 Uiso
H101 0.2395 0.3079 0.5028 0.0600 1.0000 Uiso
H103 0.1671 0.0324 0.5936 0.0600 1.0000 Uiso
H105 0.4417 0.1276 0.4430 0.0600 1.0000 Uiso
H31 0.1690 0.7015 0.7694 0.0600 1.0000 Uiso
H32 0.3025 0.8755 0.9238 0.0600 1.0000 Uiso
H33 0.1783 0.9376 1.0465 0.0600 1.0000 Uiso
H34 -0.0355 0.7951 0.9738 0.0600 1.0000 Uiso
H35 -0.0655 0.8354 0.7042 0.0600 1.0000 Uiso
H36 0.1316 0.8579 0.6554 0.0600 1.0000 Uiso
H37 0.2869 1.0315 0.7982 0.0600 1.0000 Uiso
H38 0.1848 1.1148 0.9354 0.0600 1.0000 Uiso
H39 -0.0333 0.9933 0.8760 0.0600 1.0000 Uiso
H41 -0.3346 0.4955 0.9541 0.0600 1.0000 Uiso
H42 -0.5419 0.3593 0.9624 0.0600 1.0000 Uiso
H43 -0.6471 0.2304 0.7810 0.0600 1.0000 Uiso
H44 -0.5055 0.2798 0.6619 0.0600 1.0000 Uiso
H45 -0.2830 0.2866 0.9870 0.0600 1.0000 Uiso
H46 -0.2001 0.2843 0.8228 0.0600 1.0000 Uiso
H47 -0.3569 0.1309 0.6759 0.0600 1.0000 Uiso
H48 -0.5334 0.0275 0.7463 0.0600 1.0000 Uiso
H49 -0.4864 0.1212 0.9345 0.0600 1.0000 Uiso
H201 -0.1794 0.5932 0.8876 0.0600 1.0000 Uiso
H203 -0.3401 0.3502 0.6064 0.0600 1.0000 Uiso
H205 -0.0079 0.6034 0.6495 0.0600 1.0000 Uiso

loop_
_atom_type_symbol
_atom_type_scat_dispersion_real
_atom_type_scat_dispersion_imag
_atom_type_scat_Cromer_Mann_a1
_atom_type_scat_Cromer_Mann_b1
_atom_type_scat_Cromer_Mann_a2
_atom_type_scat_Cromer_Mann_b2
_atom_type_scat_Cromer_Mann_a3
_atom_type_scat_Cromer_Mann_b3
_atom_type_scat_Cromer_Mann_a4
_atom_type_scat_Cromer_Mann_b4
_atom_type_scat_Cromer_Mann_c
_atom_type_scat_source
'Fe  ' 0.3010 0.8450 11.7695 4.7611 7.3573 0.3072 3.5222 15.3535 2.3045 76.8805 1.0369 International_Tables_Vol_IV_Table_2.2B
'C   ' 0.0020 0.0020 2.3100 20.8439 1.0200 10.2075 1.5886 0.5687 0.8650 51.6512 0.2156 International_Tables_Vol_IV_Table_2.2B
'N   ' 0.0040 0.0030 12.2126 0.0057 3.1322 9.8933 2.0125 28.9975 1.1663 0.5826 -11.5290 International_Tables_Vol_IV_Table_2.2B
'H   ' 0.0000 0.0000 0.4930 10.5109 0.3229 26.1257 0.1402 3.1424 0.0408 57.7997 0.0030 International_Tables_Vol_IV_Table_2.2B

loop_
_geom_angle_atom_site_label_1
_geom_angle_site_symmetry_1
_geom_angle_atom_site_label_2
_geom_angle_site_symmetry_2
_geom_angle_atom_site_label_3
_geom_angle_site_symmetry_3
_geom_angle
_geom_angle_publ_flag
C10 . FE1 . C11 . 41.2(2) no
C10 . FE1 . C12 . 69.2(3) no
C11 . FE1 . C12 . 40.4(3) no
C10 . FE1 . C13 . 68.4(3) no
C11 . FE1 . C13 . 67.3(3) no
C12 . FE1 . C13 . 40.1(3) no
C10 . FE1 . C14 . 40.4(2) no
C11 . FE1 . C14 . 68.1(3) no
C12 . FE1 . C14 . 68.8(3) no
C13 . FE1 . C14 . 41.0(3) no
C10 . FE1 . C15 . 121.8(4) no
C11 . FE1 . C15 . 107.8(4) no
C12 . FE1 . C15 . 123.5(4) no
C13 . FE1 . C15 . 159.9(4) no
C14 . FE1 . C15 . 157.4(4) no
C10 . FE1 . C16 . 155.7(3) no
C11 . FE1 . C16 . 119.8(3) no
C12 . FE1 . C16 . 106.0(3) no
C13 . FE1 . C16 . 124.1(4) no
C14 . FE1 . C16 . 161.9(4) no
C10 . FE1 . C17 . 164.2(4) no
C11 . FE1 . C17 . 152.7(4) no
C12 . FE1 . C17 . 118.1(4) no
C13 . FE1 . C17 . 107.5(4) no
C14 . FE1 . C17 . 126.6(4) no
C10 . FE1 . C18 . 127.0(4) no
C11 . FE1 . C18 . 163.6(6) no
C12 . FE1 . C18 . 155.7(6) no
C13 . FE1 . C18 . 123.2(6) no
C14 . FE1 . C18 . 110.5(4) no
C10 . FE1 . C19 . 107.8(4) no
C11 . FE1 . C19 . 125.2(5) no
C12 . FE1 . C19 . 161.0(6) no
C13 . FE1 . C19 . 157.7(6) no
C14 . FE1 . C19 . 121.8(4) no
C15 . FE1 . C16 . 39.8(4) no
C15 . FE1 . C17 . 67.4(4) no
C16 . FE1 . C17 . 39.2(4) no
C15 . FE1 . C18 . 66.8(5) no
C16 . FE1 . C18 . 66.7(4) no
C17 . FE1 . C18 . 41.5(5) no
C15 . FE1 . C19 . 41.0(5) no
C16 . FE1 . C19 . 68.6(4) no
C17 . FE1 . C19 . 69.9(5) no
C18 . FE1 . C19 . 40.5(5) no
C20 . FE2 . C21 . 41.6(3) no
C20 . FE2 . C22 . 68.1(3) no
C21 . FE2 . C22 . 40.4(3) no
C20 . FE2 . C23 . 68.5(3) no
C21 . FE2 . C23 . 68.9(3) no
C22 . FE2 . C23 . 40.4(3) no
C20 . FE2 . C24 . 40.5(3) no
C21 . FE2 . C24 . 69.1(3) no
C22 . FE2 . C24 . 67.9(3) no
C23 . FE2 . C24 . 40.7(3) no
C20 . FE2 . C25 . 109.9(3) no
C21 . FE2 . C25 . 121.8(3) no
C22 . FE2 . C25 . 156.0(4) no
C23 . FE2 . C25 . 163.1(3) no
C24 . FE2 . C25 . 127.2(3) no
C20 . FE2 . C26 . 127.5(3) no
C21 . FE2 . C26 . 108.1(3) no
C22 . FE2 . C26 . 120.4(4) no
C23 . FE2 . C26 . 153.8(3) no
C24 . FE2 . C26 . 164.6(3) no
C20 . FE2 . C27 . 164.2(3) no
C21 . FE2 . C27 . 125.3(3) no
C22 . FE2 . C27 . 107.3(3) no
C23 . FE2 . C27 . 118.5(3) no
C24 . FE2 . C27 . 153.4(3) no
C20 . FE2 . C28 . 155.0(3) no
C21 . FE2 . C28 . 161.3(3) no
C22 . FE2 . C28 . 124.4(3) no
C23 . FE2 . C28 . 106.0(3) no
C24 . FE2 . C28 . 119.4(3) no
C20 . FE2 . C29 . 121.2(3) no
C21 . FE2 . C29 . 156.4(3) no
C22 . FE2 . C29 . 162.1(4) no
C23 . FE2 . C29 . 125.3(4) no
C24 . FE2 . C29 . 108.2(3) no
C25 . FE2 . C26 . 40.4(3) no
C25 . FE2 . C27 . 67.7(3) no
C26 . FE2 . C27 . 40.6(3) no
C25 . FE2 . C28 . 68.0(3) no
C26 . FE2 . C28 . 68.2(3) no
C27 . FE2 . C28 . 40.1(3) no
C25 . FE2 . C29 . 40.0(3) no
C26 . FE2 . C29 . 67.9(3) no
C27 . FE2 . C29 . 67.8(3) no
C28 . FE2 . C29 . 40.9(3) no
FE1 . C10 . C11 . 68.7(3) no
FE1 . C10 . C14 . 69.1(4) no
C11 . C10 . C14 . 106.1(5) no
FE1 . C10 . C100 . 129.8(4) no
C11 . C10 . C100 . 127.0(6) no
C14 . C10 . C100 . 126.8(6) no
FE1 . C11 . C10 . 70.0(3) no
FE1 . C11 . C12 . 70.7(4) no
C10 . C11 . C12 . 109.9(6) no
FE1 . C11 . H11 . 125.8(5) no
C10 . C11 . H11 . 125.1(6) no
C12 . C11 . H11 . 125.1(7) no
FE1 . C12 . C11 . 69.0(4) no
FE1 . C12 . C13 . 69.4(4) no
C11 . C12 . C13 . 106.5(6) no
FE1 . C12 . H12 . 126.5(6) no
C11 . C12 . H12 . 126.7(7) no
C13 . C12 . H12 . 126.7(7) no
FE1 . C13 . C12 . 70.4(4) no
FE1 . C13 . C14 . 69.1(4) no
C12 . C13 . C14 . 109.2(6) no
FE1 . C13 . H13 . 126.6(6) no
C12 . C13 . H13 . 125.4(7) no
C14 . C13 . H13 . 125.4(8) no
FE1 . C14 . C10 . 70.5(4) no
FE1 . C14 . C13 . 69.9(4) no
C10 . C14 . C13 . 108.3(6) no
FE1 . C14 . H14 . 125.4(5) no
C10 . C14 . H14 . 125.8(6) no
C13 . C14 . H14 . 125.8(7) no
FE1 . C15 . C16 . 70.5(5) no
FE1 . C15 . C19 . 69.0(6) no
C16 . C15 . C19 . 109.4(10) no
FE1 . C15 . H15 . 126.7(7) no
C16 . C15 . H15 . 125.3(12) no
C19 . C15 . H15 . 125.3(14) no
FE1 . C16 . C15 . 69.7(5) no
FE1 . C16 . C17 . 70.4(5) no
C15 . C16 . C17 . 110.1(9) no
FE1 . C16 . H16 . 126.5(7) no
C15 . C16 . H16 . 125.0(11) no
C17 . C16 . H16 . 125.0(11) no
FE1 . C17 . C16 . 70.3(5) no
FE1 . C17 . C18 . 68.0(5) no
C16 . C17 . C18 . 105.1(10) no
FE1 . C17 . H17 . 125.8(8) no
C16 . C17 . H17 . 127.4(12) no
C18 . C17 . H17 . 127.4(14) no
FE1 . C18 . C17 . 70.5(5) no
FE1 . C18 . C19 . 70.1(6) no
C17 . C18 . C19 . 110.8(10) no
FE1 . C18 . H18 . 126.4(9) no
C17 . C18 . H18 . 124.6(18) no
C19 . C18 . H18 . 124.6(18) no
FE1 . C19 . C15 . 70.0(6) no
FE1 . C19 . C18 . 69.5(6) no
C15 . C19 . C18 . 104.6(10) no
FE1 . C19 . H19 . 124.5(8) no
C15 . C19 . H19 . 127.7(19) no
C18 . C19 . H19 . 127.7(19) no
FE2 . C20 . C21 . 68.3(4) no
FE2 . C20 . C24 . 69.4(4) no
C21 . C20 . C24 . 107.4(6) no
FE2 . C20 . C102 . 130.1(5) no
C21 . C20 . C102 . 126.2(6) no
C24 . C20 . C102 . 126.3(6) no
FE2 . C21 . C20 . 70.2(4) no
FE2 . C21 . C22 . 69.8(4) no
C20 . C21 . C22 . 106.7(6) no
FE2 . C21 . H21 . 125.0(7) no
C20 . C21 . H21 . 126.7(7) no
C22 . C21 . H21 . 126.7(7) no
FE2 . C22 . C21 . 69.8(4) no
FE2 . C22 . C23 . 69.8(4) no
C21 . C22 . C23 . 110.0(6) no
FE2 . C22 . H22 . 127.0(6) no
C21 . C22 . H22 . 125.0(9) no
C23 . C22 . H22 . 125.0(8) no
FE2 . C23 . C22 . 69.8(5) no
FE2 . C23 . C24 . 70.3(4) no
C22 . C23 . C24 . 107.7(7) no
FE2 . C23 . H23 . 125.4(6) no
C22 . C23 . H23 . 126.2(7) no
C24 . C23 . H23 . 126.2(8) no
FE2 . C24 . C20 . 70.1(4) no
FE2 . C24 . C23 . 69.0(4) no
C20 . C24 . C23 . 108.2(6) no
FE2 . C24 . H24 . 126.6(6) no
C20 . C24 . H24 . 125.9(6) no
C23 . C24 . H24 . 125.9(7) no
FE2 . C25 . C26 . 70.0(5) no
FE2 . C25 . C29 . 69.5(4) no
C26 . C25 . C29 . 108.6(7) no
FE2 . C25 . H25 . 126.4(6) no
C26 . C25 . H25 . 125.7(8) no
C29 . C25 . H25 . 125.7(8) no
FE2 . C26 . C25 . 69.6(4) no
FE2 . C26 . C27 . 69.7(4) no
C25 . C26 . C27 . 107.1(7) no
FE2 . C26 . H26 . 125.8(7) no
C25 . C26 . H26 . 126.4(8) no
C27 . C26 . H26 . 126.4(8) no
FE2 . C27 . C26 . 69.7(4) no
FE2 . C27 . C28 . 69.5(4) no
C26 . C27 . C28 . 108.5(7) no
FE2 . C27 . H27 . 126.6(7) no
C26 . C27 . H27 . 125.7(8) no
C28 . C27 . H27 . 125.7(8) no
FE2 . C28 . C27 . 70.4(5) no
FE2 . C28 . C29 . 69.3(4) no
C27 . C28 . C29 . 107.5(7) no
FE2 . C28 . H28 . 125.6(6) no
C27 . C28 . H28 . 126.2(8) no
C29 . C28 . H28 . 126.2(8) no
FE2 . C29 . C25 . 70.5(5) no
FE2 . C29 . C28 . 69.8(5) no
C25 . C29 . C28 . 108.3(7) no
FE2 . C29 . H29 . 125.5(6) no
C25 . C29 . H29 . 125.9(8) no
C28 . C29 . H29 . 125.9(8) no
C10 . C100 . C101 . 121.5(5) no
C10 . C100 . C105 . 120.6(5) no
C101 . C100 . C105 . 117.9(6) no
C100 . C101 . C102 . 122.9(6) no
C100 . C101 . H101 . 118.5(6) no
C102 . C101 . H101 . 118.5(6) no
C20 . C102 . C101 . 122.5(6) no
C20 . C102 . C103 . 118.6(6) no
C101 . C102 . C103 . 118.9(6) no
C102 . C103 . C104 . 118.9(6) no
C102 . C103 . H103 . 120.6(6) no
C104 . C103 . H103 . 120.6(6) no
C103 . C104 . C105 . 121.7(6) no
C103 . C104 . C106 . 119.2(6) no
C105 . C104 . C106 . 119.1(6) no
C100 . C105 . C104 . 119.7(6) no
C100 . C105 . H105 . 120.2(6) no
C104 . C105 . H105 . 120.2(6) no
C104 . C106 . N107 . 179.6(7) no
C30 . FE3 . C31 . 41.4(3) no
C30 . FE3 . C32 . 68.6(3) no
C31 . FE3 . C32 . 40.6(3) no
C30 . FE3 . C33 . 68.7(3) no
C31 . FE3 . C33 . 68.3(3) no
C32 . FE3 . C33 . 39.9(3) no
C30 . FE3 . C34 . 40.4(3) no
C31 . FE3 . C34 . 68.4(3) no
C32 . FE3 . C34 . 67.7(3) no
C33 . FE3 . C34 . 40.8(3) no
C30 . FE3 . C35 . 109.4(3) no
C31 . FE3 . C35 . 126.1(4) no
C32 . FE3 . C35 . 162.2(4) no
C33 . FE3 . C35 . 157.4(4) no
C34 . FE3 . C35 . 123.0(3) no
C30 . FE3 . C36 . 120.4(4) no
C31 . FE3 . C36 . 106.7(4) no
C32 . FE3 . C36 . 124.7(4) no
C33 . FE3 . C36 . 161.1(4) no
C34 . FE3 . C36 . 156.1(4) no
C30 . FE3 . C37 . 154.7(5) no
C31 . FE3 . C37 . 118.5(4) no
C32 . FE3 . C37 . 106.3(4) no
C33 . FE3 . C37 . 124.2(4) no
C34 . FE3 . C37 . 162.6(5) no
C30 . FE3 . C38 . 163.9(4) no
C31 . FE3 . C38 . 153.1(4) no
C32 . FE3 . C38 . 118.8(4) no
C33 . FE3 . C38 . 107.1(4) no
C34 . FE3 . C38 . 126.5(4) no
C30 . FE3 . C39 . 127.7(3) no
C31 . FE3 . C39 . 164.6(3) no
C32 . FE3 . C39 . 154.3(4) no
C33 . FE3 . C39 . 121.4(4) no
C34 . FE3 . C39 . 110.3(4) no
C35 . FE3 . C36 . 39.9(4) no
C35 . FE3 . C37 . 67.5(4) no
C36 . FE3 . C37 . 40.7(4) no
C35 . FE3 . C38 . 68.2(4) no
C36 . FE3 . C38 . 68.7(4) no
C37 . FE3 . C38 . 40.6(4) no
C35 . FE3 . C39 . 40.7(4) no
C36 . FE3 . C39 . 68.0(4) no
C37 . FE3 . C39 . 67.5(4) no
C38 . FE3 . C39 . 40.2(4) no
C40 . FE4 . C41 . 41.0(2) no
C40 . FE4 . C42 . 68.8(3) no
C41 . FE4 . C42 . 40.7(3) no
C40 . FE4 . C43 . 68.2(3) no
C41 . FE4 . C43 . 68.0(3) no
C42 . FE4 . C43 . 40.5(3) no
C40 . FE4 . C44 . 41.2(2) no
C41 . FE4 . C44 . 68.9(3) no
C42 . FE4 . C44 . 68.6(3) no
C43 . FE4 . C44 . 40.2(3) no
C40 . FE4 . C45 . 129.7(4) no
C41 . FE4 . C45 . 108.0(3) no
C42 . FE4 . C45 . 116.4(4) no
C43 . FE4 . C45 . 149.5(4) no
C44 . FE4 . C45 . 169.1(4) no
C40 . FE4 . C46 . 108.3(3) no
C41 . FE4 . C46 . 117.2(4) no
C42 . FE4 . C46 . 149.9(5) no
C43 . FE4 . C46 . 168.4(5) no
C44 . FE4 . C46 . 130.1(4) no
C40 . FE4 . C47 . 116.3(3) no
C41 . FE4 . C47 . 149.0(4) no
C42 . FE4 . C47 . 169.3(4) no
C43 . FE4 . C47 . 130.8(4) no
C44 . FE4 . C47 . 108.4(3) no
C40 . FE4 . C48 . 149.3(3) no
C41 . FE4 . C48 . 169.3(3) no
C42 . FE4 . C48 . 131.4(3) no
C43 . FE4 . C48 . 110.5(3) no
C44 . FE4 . C48 . 117.3(3) no
C40 . FE4 . C49 . 168.7(3) no
C41 . FE4 . C49 . 131.1(3) no
C42 . FE4 . C49 . 110.3(3) no
C43 . FE4 . C49 . 118.9(3) no
C44 . FE4 . C49 . 149.8(4) no
C45 . FE4 . C46 . 41.1(4) no
C45 . FE4 . C47 . 68.5(4) no
C46 . FE4 . C47 . 39.7(4) no
C45 . FE4 . C48 . 67.6(4) no
C46 . FE4 . C48 . 66.4(4) no
C47 . FE4 . C48 . 39.9(4) no
C45 . FE4 . C49 . 39.7(4) no
C46 . FE4 . C49 . 66.4(4) no
C47 . FE4 . C49 . 66.7(3) no
C48 . FE4 . C49 . 39.4(3) no
FE3 . C30 . C31 . 68.1(4) no
FE3 . C30 . C34 . 69.4(4) no
C31 . C30 . C34 . 106.3(6) no
FE3 . C30 . C200 . 127.8(4) no
C31 . C30 . C200 . 126.0(6) no
C34 . C30 . C200 . 127.7(6) no
FE3 . C31 . C30 . 70.5(4) no
FE3 . C31 . C32 . 70.3(4) no
C30 . C31 . C32 . 107.9(7) no
FE3 . C31 . H31 . 124.8(5) no
C30 . C31 . H31 . 126.0(7) no
C32 . C31 . H31 . 126.0(7) no
FE3 . C32 . C31 . 69.1(4) no
FE3 . C32 . C33 . 70.0(5) no
C31 . C32 . C33 . 109.0(7) no
FE3 . C32 . H32 . 127.0(6) no
C31 . C32 . H32 . 125.5(9) no
C33 . C32 . H32 . 125.5(8) no
FE3 . C33 . C32 . 70.2(4) no
FE3 . C33 . C34 . 69.9(4) no
C32 . C33 . C34 . 107.9(7) no
FE3 . C33 . H33 . 125.5(7) no
C32 . C33 . H33 . 126.1(8) no
C34 . C33 . H33 . 126.1(9) no
FE3 . C34 . C30 . 70.3(4) no
FE3 . C34 . C33 . 69.3(4) no
C30 . C34 . C33 . 108.9(7) no
FE3 . C34 . H34 . 126.4(6) no
C30 . C34 . H34 . 125.6(7) no
C33 . C34 . H34 . 125.6(7) no
FE3 . C35 . C36 . 70.4(5) no
FE3 . C35 . C39 . 69.6(5) no
C36 . C35 . C39 . 108.6(9) no
FE3 . C35 . H35 . 125.9(6) no
C36 . C35 . H35 . 125.7(12) no
C39 . C35 . H35 . 125.7(11) no
FE3 . C36 . C35 . 69.8(5) no
FE3 . C36 . C37 . 69.2(5) no
C35 . C36 . C37 . 107.1(9) no
FE3 . C36 . H36 . 126.2(7) no
C35 . C36 . H36 . 126.4(13) no
C37 . C36 . H36 . 126.4(13) no
FE3 . C37 . C36 . 70.1(5) no
FE3 . C37 . C38 . 70.0(5) no
C36 . C37 . C38 . 108.9(8) no
FE3 . C37 . H37 . 125.9(7) no
C36 . C37 . H37 . 125.6(15) no
C38 . C37 . H37 . 125.6(14) no
FE3 . C38 . C37 . 69.3(5) no
FE3 . C38 . C39 . 69.7(5) no
C37 . C38 . C39 . 106.9(9) no
FE3 . C38 . H38 . 126.0(8) no
C37 . C38 . H38 . 126.5(12) no
C39 . C38 . H38 . 126.5(13) no
FE3 . C39 . C35 . 69.7(5) no
FE3 . C39 . C38 . 70.2(5) no
C35 . C39 . C38 . 108.5(9) no
FE3 . C39 . H39 . 126.0(7) no
C35 . C39 . H39 . 125.7(10) no
C38 . C39 . H39 . 125.7(11) no
FE4 . C40 . C41 . 69.4(4) no
FE4 . C40 . C44 . 69.1(3) no
C41 . C40 . C44 . 107.2(5) no
FE4 . C40 . C202 . 124.5(4) no
C41 . C40 . C202 . 127.6(6) no
C44 . C40 . C202 . 125.1(6) no
FE4 . C41 . C40 . 69.6(3) no
FE4 . C41 . C42 . 70.4(4) no
C40 . C41 . C42 . 108.6(6) no
FE4 . C41 . H41 . 125.9(5) no
C40 . C41 . H41 . 125.7(6) no
C42 . C41 . H41 . 125.7(6) no
FE4 . C42 . C41 . 68.9(4) no
FE4 . C42 . C43 . 69.8(4) no
C41 . C42 . C43 . 107.1(6) no
FE4 . C42 . H42 . 126.5(5) no
C41 . C42 . H42 . 126.5(7) no
C43 . C42 . H42 . 126.5(7) no
FE4 . C43 . C42 . 69.7(4) no
FE4 . C43 . C44 . 68.9(4) no
C42 . C43 . C44 . 109.0(6) no
FE4 . C43 . H43 . 127.5(5) no
C42 . C43 . H43 . 125.5(7) no
C44 . C43 . H43 . 125.5(8) no
FE4 . C44 . C40 . 69.7(3) no
FE4 . C44 . C43 . 70.9(4) no
C40 . C44 . C43 . 108.1(6) no
FE4 . C44 . H44 . 125.0(5) no
C40 . C44 . H44 . 126.0(6) no
C43 . C44 . H44 . 126.0(7) no
FE4 . C45 . C46 . 69.3(5) no
FE4 . C45 . C49 . 70.3(5) no
C46 . C45 . C49 . 104.8(9) no
FE4 . C45 . H45 . 124.5(7) no
C46 . C45 . H45 . 127.6(13) no
C49 . C45 . H45 . 127.6(12) no
FE4 . C46 . C45 . 69.6(5) no
FE4 . C46 . C47 . 70.4(5) no
C45 . C46 . C47 . 109.5(9) no
FE4 . C46 . H46 . 126.3(7) no
C45 . C46 . H46 . 125.3(14) no
C47 . C46 . H46 . 125.3(14) no
FE4 . C47 . C46 . 69.9(5) no
FE4 . C47 . C48 . 70.5(5) no
C46 . C47 . C48 . 107.3(9) no
FE4 . C47 . H47 . 124.8(7) no
C46 . C47 . H47 . 126.3(12) no
C48 . C47 . H47 . 126.3(12) no
FE4 . C48 . C47 . 69.6(5) no
FE4 . C48 . C49 . 69.9(5) no
C47 . C48 . C49 . 107.9(9) no
FE4 . C48 . H48 . 126.1(6) no
C47 . C48 . H48 . 126.1(10) no
C49 . C48 . H48 . 126.1(10) no
FE4 . C49 . C45 . 70.0(5) no
FE4 . C49 . C48 . 70.7(5) no
C45 . C49 . C48 . 110.5(8) no
FE4 . C49 . H49 . 126.2(6) no
C45 . C49 . H49 . 124.8(10) no
C48 . C49 . H49 . 124.8(11) no
C30 . C200 . C201 . 120.8(6) no
C30 . C200 . C205 . 120.1(6) no
C201 . C200 . C205 . 119.1(6) no
C200 . C201 . C202 . 121.9(6) no
C200 . C201 . H201 . 119.0(6) no
C202 . C201 . H201 . 119.0(6) no
C40 . C202 . C201 . 121.1(5) no
C40 . C202 . C203 . 120.6(6) no
C201 . C202 . C203 . 118.2(6) no
C202 . C203 . C204 . 120.0(6) no
C202 . C203 . H203 . 120.0(6) no
C204 . C203 . H203 . 120.0(6) no
C203 . C204 . C205 . 121.0(6) no
C203 . C204 . C206 . 119.7(6) no
C205 . C204 . C206 . 119.2(6) no
C200 . C205 . C204 . 119.7(6) no
C200 . C205 . H205 . 120.2(6) no
C204 . C205 . H205 . 120.2(6) no
C204 . C206 . N207 . 178.3(8) no

loop_
_geom_bond_atom_site_label_1
_geom_bond_site_symmetry_1
_geom_bond_atom_site_label_2
_geom_bond_site_symmetry_2
_geom_bond_distance
_geom_bond_publ_flag
FE1 . C10 . 2.042(6) no
FE1 . C11 . 2.025(6) no
FE1 . C12 . 2.048(7) no
FE1 . C13 . 2.034(8) no
FE1 . C14 . 2.024(7) no
FE1 . C15 . 2.015(8) no
FE1 . C16 . 2.026(8) no
FE1 . C17 . 2.028(9) no
FE1 . C18 . 1.994(9) no
FE1 . C19 . 2.00(1) no
FE2 . C20 . 2.059(7) no
FE2 . C21 . 2.034(8) no
FE2 . C22 . 2.034(8) no
FE2 . C23 . 2.033(7) no
FE2 . C24 . 2.050(7) no
FE2 . C25 . 2.045(8) no
FE2 . C26 . 2.050(8) no
FE2 . C27 . 2.049(8) no
FE2 . C28 . 2.038(8) no
FE2 . C29 . 2.033(8) no
C10 . C11 . 1.433(8) no
C10 . C14 . 1.405(8) no
C10 . C100 . 1.466(8) yes
C11 . C12 . 1.405(9) no
C11 . H11 . 0.980(7) no
C12 . C13 . 1.40(1) no
C12 . H12 . 0.980(7) no
C13 . C14 . 1.421(9) no
C13 . H13 . 0.980(7) no
C14 . H14 . 0.980(7) no
C15 . C16 . 1.38(1) no
C15 . C19 . 1.41(2) no
C15 . H15 . 0.98(1) no
C16 . C17 . 1.36(1) no
C16 . H16 . 0.980(8) no
C17 . C18 . 1.42(2) no
C17 . H17 . 0.98(1) no
C18 . C19 . 1.38(2) no
C18 . H18 . 0.98(1) no
C19 . H19 . 0.98(1) no
C20 . C21 . 1.453(9) no
C20 . C24 . 1.422(9) no
C20 . C102 . 1.485(8) yes
C21 . C22 . 1.40(1) no
C21 . H21 . 0.980(7) no
C22 . C23 . 1.40(1) no
C22 . H22 . 0.980(7) no
C23 . C24 . 1.422(9) no
C23 . H23 . 0.980(8) no
C24 . H24 . 0.980(7) no
C25 . C26 . 1.41(1) no
C25 . C29 . 1.39(1) no
C25 . H25 . 0.980(7) no
C26 . C27 . 1.42(1) no
C26 . H26 . 0.980(8) no
C27 . C28 . 1.40(1) no
C27 . H27 . 0.980(7) no
C28 . C29 . 1.42(1) no
C28 . H28 . 0.980(8) no
C29 . H29 . 0.980(7) no
C100 . C101 . 1.396(8) no
C100 . C105 . 1.392(8) no
C101 . C102 . 1.375(8) no
C101 . H101 . 0.980(6) no
C102 . C103 . 1.396(8) no
C103 . C104 . 1.394(8) no
C103 . H103 . 0.980(6) no
C104 . C105 . 1.387(8) no
C104 . C106 . 1.451(9) no
C105 . H105 . 0.980(6) no
C106 . N107 . 1.135(8) no
FE3 . C30 . 2.051(6) no
FE3 . C31 . 2.019(7) no
FE3 . C32 . 2.035(7) no
FE3 . C33 . 2.032(8) no
FE3 . C34 . 2.039(7) no
FE3 . C35 . 2.022(8) no
FE3 . C36 . 2.030(9) no
FE3 . C37 . 2.019(8) no
FE3 . C38 . 2.028(8) no
FE3 . C39 . 2.021(8) no
FE4 . C40 . 2.031(6) no
FE4 . C41 . 2.029(6) no
FE4 . C42 . 2.049(6) no
FE4 . C43 . 2.050(6) no
FE4 . C44 . 2.023(6) no
FE4 . C45 . 2.030(8) no
FE4 . C46 . 2.026(8) no
FE4 . C47 . 2.032(8) no
FE4 . C48 . 2.044(8) no
FE4 . C49 . 2.034(7) no
C30 . C31 . 1.439(9) no
C30 . C34 . 1.411(9) no
C30 . C200 . 1.474(8) yes
C31 . C32 . 1.41(1) no
C31 . H31 . 0.980(8) no
C32 . C33 . 1.39(1) no
C32 . H32 . 0.980(8) no
C33 . C34 . 1.42(1) no
C33 . H33 . 0.980(7) no
C34 . H34 . 0.980(8) no
C35 . C36 . 1.38(1) no
C35 . C39 . 1.41(1) no
C35 . H35 . 0.980(9) no
C36 . C37 . 1.41(1) no
C36 . H36 . 0.98(1) no
C37 . C38 . 1.40(1) no
C37 . H37 . 0.980(9) no
C38 . C39 . 1.39(1) no
C38 . H38 . 0.98(1) no
C39 . H39 . 0.98(1) no
C40 . C41 . 1.420(8) no
C40 . C44 . 1.428(8) no
C40 . C202 . 1.475(8) yes
C41 . C42 . 1.419(9) no
C41 . H41 . 0.980(7) no
C42 . C43 . 1.42(1) no
C42 . H42 . 0.980(7) no
C43 . C44 . 1.400(9) no
C43 . H43 . 0.980(7) no
C44 . H44 . 0.980(7) no
C45 . C46 . 1.42(1) no
C45 . C49 . 1.38(1) no
C45 . H45 . 0.98(1) no
C46 . C47 . 1.38(1) no
C46 . H46 . 0.980(9) no
C47 . C48 . 1.39(1) no
C47 . H47 . 0.980(9) no
C48 . C49 . 1.38(1) no
C48 . H48 . 0.980(9) no
C49 . H49 . 0.980(8) no
C200 . C201 . 1.387(8) no
C200 . C205 . 1.382(9) no
C201 . C202 . 1.397(8) no
C201 . H201 . 0.980(6) no
C202 . C203 . 1.386(8) no
C203 . C204 . 1.391(9) no
C203 . H203 . 0.980(6) no
C204 . C205 . 1.386(9) no
C204 . C206 . 1.429(9) no
C205 . H205 . 0.980(6) no
C206 . N207 . 1.142(9) no
